data_2234621
loop_
_publ_author_name
'Fun, Hoong-Kun'
'Loh, Wan-Sin'
'Shetty, Divya N.'
'Narayana, B.'
'Sarojini, B. K.'

_publ_section_title
;
 <i>N</i>-(3-Chloro-4-fluorophenyl)acetamide
;
_journal_coeditor_code HB6705
_journal_issue 5
_journal_name_full 'Acta Crystallographica Section E'
_journal_page_first o1348
_journal_paper_doi 10.1107/S160053681201416X
_journal_volume 68
_journal_year 2012
_chemical_formula_iupac 'C8 H7 Cl F N O'
_chemical_formula_moiety 'C8 H7 Cl F N O'
_chemical_formula_sum 'C8 H7 Cl F N O'
_chemical_formula_weight 187.60
_chemical_name_systematic
;
<i>N</i>-(3-Chloro-4-fluorophenyl)acetamide
;
_space_group_IT_number 14
_symmetry_cell_setting monoclinic
_symmetry_space_group_name_Hall '-P 2ybc'
_symmetry_space_group_name_H-M 'P 1 21/c 1'
_atom_sites_solution_hydrogens geom
_atom_sites_solution_primary direct
_atom_sites_solution_secondary difmap
_audit_creation_method SHELXL-97
_cell_angle_alpha 90.00
_cell_angle_beta 124.432(3)
_cell_angle_gamma 90.00
_cell_formula_units_Z 4
_cell_length_a 7.6776(4)
_cell_length_b 12.7671(7)
_cell_length_c 9.8130(4)
_cell_measurement_reflns_used 5541
_cell_measurement_temperature 100.0(10)
_cell_measurement_theta_max 36.80
_cell_measurement_theta_min 2.98
_cell_volume 793.35(7)
_computing_cell_refinement 'SAINT (Bruker, 2009)'
_computing_data_collection 'APEX2 (Bruker, 2009)'
_computing_data_reduction 'SAINT (Bruker, 2009)'
_computing_molecular_graphics 'SHELXTL (Sheldrick, 2008)'
_computing_publication_material
;
SHELXTL (Sheldrick, 2008) and PLATON (Spek, 2009)
;
_computing_structure_refinement 'SHELXTL (Sheldrick, 2008)'
_computing_structure_solution 'SHELXTL (Sheldrick, 2008)'
_diffrn_ambient_temperature 100.00(10)
_diffrn_measured_fraction_theta_full 0.993
_diffrn_measured_fraction_theta_max 0.993
_diffrn_measurement_device_type 'Bruker SMART APEXII DUO CCD'
_diffrn_measurement_method '\f and \w scans'
_diffrn_radiation_monochromator graphite
_diffrn_radiation_source 'fine-focus sealed tube'
_diffrn_radiation_type MoK\a
_diffrn_radiation_wavelength 0.71073
_diffrn_reflns_av_R_equivalents 0.0345
_diffrn_reflns_av_sigmaI/netI 0.0341
_diffrn_reflns_limit_h_max 12
_diffrn_reflns_limit_h_min -12
_diffrn_reflns_limit_k_max 17
_diffrn_reflns_limit_k_min -21
_diffrn_reflns_limit_l_max 16
_diffrn_reflns_limit_l_min -14
_diffrn_reflns_number 14562
_diffrn_reflns_theta_full 36.89
_diffrn_reflns_theta_max 36.89
_diffrn_reflns_theta_min 3.17
_diffrn_standards_number 0
_exptl_absorpt_coefficient_mu 0.443
_exptl_absorpt_correction_T_max 0.9370
_exptl_absorpt_correction_T_min 0.8691
_exptl_absorpt_correction_type multi-scan
_exptl_absorpt_process_details '(<i>SADABS</i>; Bruker, 2009)'
_exptl_crystal_colour orange
_exptl_crystal_density_diffrn 1.571
_exptl_crystal_density_method 'not measured'
_exptl_crystal_description block
_exptl_crystal_F_000 384
_exptl_crystal_size_max 0.33
_exptl_crystal_size_mid 0.29
_exptl_crystal_size_min 0.15
_refine_diff_density_max 1.320
_refine_diff_density_min -0.503
_refine_ls_extinction_method none
_refine_ls_goodness_of_fit_ref 1.086
_refine_ls_hydrogen_treatment constr
_refine_ls_matrix_type full
_refine_ls_number_parameters 110
_refine_ls_number_reflns 3971
_refine_ls_number_restraints 0
_refine_ls_restrained_S_all 1.086
_refine_ls_R_factor_all 0.0613
_refine_ls_R_factor_gt 0.0471
_refine_ls_shift/su_max_lt 0.001
_refine_ls_shift/su_mean 0.000
_refine_ls_structure_factor_coef Fsqd
_refine_ls_weighting_details 'calc w=1/[\s^2^(Fo^2^)+(0.0844P)^2^+0.1402P] where P=(Fo^2^+2Fc^2^)/3'
_refine_ls_weighting_scheme calc
_refine_ls_wR_factor_gt 0.1317
_refine_ls_wR_factor_ref 0.1434
_reflns_number_gt 3173
_reflns_number_total 3971
_reflns_threshold_expression I>2\s(I)
_cod_data_source_file hb6705.cif
_cod_data_source_block I
_cod_original_sg_symbol_H-M 'P 21/c'
_cod_database_code 2234621
_cod_database_fobs_code 2234621

loop_
_symmetry_equiv_pos_as_xyz
'x, y, z'
'-x, y+1/2, -z+1/2'
'-x, -y, -z'
'x, -y-1/2, z-1/2'

loop_
_atom_site_type_symbol
_atom_site_label
_atom_site_fract_x
_atom_site_fract_y
_atom_site_fract_z
_atom_site_U_iso_or_equiv
_atom_site_adp_type
_atom_site_calc_flag
_atom_site_refinement_flags
_atom_site_occupancy
_atom_site_symmetry_multiplicity
Cl Cl1 0.32215(5) -0.12199(2) 0.38846(3) 0.02251(9) Uani d . 1 1
F F1 0.31780(12) -0.24025(5) 0.13350(9) 0.02207(16) Uani d . 1 1
O O1 0.18905(15) 0.24972(7) 0.21236(10) 0.02070(17) Uani d . 1 1
N N1 0.20506(15) 0.18521(7) 0.00234(11) 0.01588(16) Uani d . 1 1
H H1 0.1979 0.2007 -0.0902 0.019 Uiso d R 1 1
C C1 0.27231(17) 0.03769(8) 0.18824(12) 0.01625(18) Uani d . 1 1
H H1A 0.2766 0.0831 0.2668 0.019 Uiso calc R 1 1
C C2 0.29704(17) -0.06971(8) 0.21576(13) 0.01634(18) Uani d . 1 1
C C3 0.29615(17) -0.13592(8) 0.10379(13) 0.01655(18) Uani d . 1 1
C C4 0.27098(18) -0.09670(9) -0.03746(13) 0.01834(19) Uani d . 1 1
H H4A 0.2733 -0.1423 -0.1129 0.022 Uiso calc R 1 1
C C5 0.24229(17) 0.01024(9) -0.06795(13) 0.01731(19) Uani d . 1 1
H H5A 0.2233 0.0377 -0.1655 0.021 Uiso calc R 1 1
C C6 0.24111(16) 0.07801(8) 0.04398(12) 0.01421(17) Uani d . 1 1
C C7 0.17661(17) 0.26277(8) 0.08257(13) 0.01566(18) Uani d . 1 1
C C8 0.1266(2) 0.36891(9) 0.00122(14) 0.0196(2) Uani d . 1 1
H H8A 0.2467 0.4160 0.0687 0.029 Uiso calc R 1 1
H H8B 0.0013 0.3977 -0.0091 0.029 Uiso calc R 1 1
H H8C 0.0992 0.3619 -0.1088 0.029 Uiso calc R 1 1

loop_
_atom_site_aniso_label
_atom_site_aniso_U_11
_atom_site_aniso_U_22
_atom_site_aniso_U_33
_atom_site_aniso_U_12
_atom_site_aniso_U_13
_atom_site_aniso_U_23
Cl1 0.03690(18) 0.01515(13) 0.02113(14) 0.00050(9) 0.01980(13) 0.00337(8)
F1 0.0318(4) 0.0111(3) 0.0247(3) 0.0014(2) 0.0167(3) 0.0004(2)
O1 0.0340(4) 0.0164(4) 0.0183(3) 0.0011(3) 0.0188(3) -0.0001(3)
N1 0.0246(4) 0.0120(3) 0.0155(3) -0.0003(3) 0.0140(3) 0.0001(3)
C1 0.0230(5) 0.0126(4) 0.0160(4) -0.0006(3) 0.0128(4) -0.0006(3)
C2 0.0214(4) 0.0136(4) 0.0162(4) -0.0009(3) 0.0120(3) 0.0003(3)
C3 0.0204(4) 0.0116(4) 0.0183(4) 0.0000(3) 0.0114(4) -0.0005(3)
C4 0.0243(5) 0.0152(4) 0.0180(4) 0.0002(3) 0.0134(4) -0.0029(3)
C5 0.0238(5) 0.0153(4) 0.0165(4) -0.0002(3) 0.0136(4) -0.0011(3)
C6 0.0183(4) 0.0122(4) 0.0148(4) -0.0007(3) 0.0109(3) -0.0003(3)
C7 0.0201(4) 0.0134(4) 0.0159(4) -0.0007(3) 0.0116(3) -0.0003(3)
C8 0.0281(5) 0.0136(4) 0.0211(5) 0.0011(3) 0.0163(4) 0.0019(3)

loop_
_atom_type_symbol
_atom_type_description
_atom_type_scat_dispersion_real
_atom_type_scat_dispersion_imag
_atom_type_scat_source
C C 0.0033 0.0016 'International Tables Vol C Tables 4.2.6.8 and 6.1.1.4'
H H 0.0000 0.0000 'International Tables Vol C Tables 4.2.6.8 and 6.1.1.4'
N N 0.0061 0.0033 'International Tables Vol C Tables 4.2.6.8 and 6.1.1.4'
O O 0.0106 0.0060 'International Tables Vol C Tables 4.2.6.8 and 6.1.1.4'
F F 0.0171 0.0103 'International Tables Vol C Tables 4.2.6.8 and 6.1.1.4'
Cl Cl 0.1484 0.1585 'International Tables Vol C Tables 4.2.6.8 and 6.1.1.4'

loop_
_geom_angle_atom_site_label_1
_geom_angle_atom_site_label_2
_geom_angle_atom_site_label_3
_geom_angle
C7 N1 C6 127.56(9)
C7 N1 H1 119.1
C6 N1 H1 113.3
C2 C1 C6 119.21(9)
C2 C1 H1A 120.4
C6 C1 H1A 120.4
C3 C2 C1 120.66(10)
C3 C2 Cl1 119.39(8)
C1 C2 Cl1 119.93(8)
F1 C3 C4 120.24(9)
F1 C3 C2 119.04(10)
C4 C3 C2 120.71(10)
C3 C4 C5 119.22(10)
C3 C4 H4A 120.4
C5 C4 H4A 120.4
C4 C5 C6 120.56(10)
C4 C5 H5A 119.7
C6 C5 H5A 119.7
C1 C6 C5 119.61(10)
C1 C6 N1 123.06(9)
C5 C6 N1 117.32(9)
O1 C7 N1 123.81(10)
O1 C7 C8 121.05(10)
N1 C7 C8 115.14(9)
C7 C8 H8A 109.5
C7 C8 H8B 109.5
H8A C8 H8B 109.5
C7 C8 H8C 109.5
H8A C8 H8C 109.5
H8B C8 H8C 109.5

loop_
_geom_bond_atom_site_label_1
_geom_bond_atom_site_label_2
_geom_bond_distance
Cl1 C2 1.7278(11)
F1 C3 1.3535(12)
O1 C7 1.2335(13)
N1 C7 1.3573(14)
N1 C6 1.4102(14)
N1 H1 0.9003
C1 C2 1.3896(15)
C1 C6 1.3938(14)
C1 H1A 0.9500
C2 C3 1.3832(15)
C3 C4 1.3807(15)
C4 C5 1.3884(15)
C4 H4A 0.9500
C5 C6 1.4023(14)
C5 H5A 0.9500
C7 C8 1.5081(15)
C8 H8A 0.9800
C8 H8B 0.9800
C8 H8C 0.9800

loop_
_geom_hbond_atom_site_label_D
_geom_hbond_atom_site_label_H
_geom_hbond_atom_site_label_A
_geom_hbond_site_symmetry_A
_geom_hbond_distance_DH
_geom_hbond_distance_HA
_geom_hbond_distance_DA
_geom_hbond_angle_DHA
_geom_hbond_publ_flag
N1 H1 O1 4_565 0.90 2.00 2.8996(12) 174 yes
C1 H1A O1 . 0.95 2.20 2.8222(14) 122 yes

loop_
_geom_torsion_atom_site_label_1
_geom_torsion_atom_site_label_2
_geom_torsion_atom_site_label_3
_geom_torsion_atom_site_label_4
_geom_torsion
C6 C1 C2 C3 1.61(16)
C6 C1 C2 Cl1 -176.64(8)
C1 C2 C3 F1 -179.12(10)
Cl1 C2 C3 F1 -0.85(14)
C1 C2 C3 C4 0.09(16)
Cl1 C2 C3 C4 178.35(9)
F1 C3 C4 C5 177.95(10)
C2 C3 C4 C5 -1.24(17)
C3 C4 C5 C6 0.69(17)
C2 C1 C6 C5 -2.14(16)
C2 C1 C6 N1 177.04(10)
C4 C5 C6 C1 1.00(16)
C4 C5 C6 N1 -178.22(10)
C7 N1 C6 C1 -6.20(17)
C7 N1 C6 C5 172.99(10)
C6 N1 C7 O1 3.71(18)
C6 N1 C7 C8 -176.05(10)

loop_
_cod_related_entry_id
_cod_related_entry_database
_cod_related_entry_code
1 ChemSpider 512166
